data_7700999
loop_
_publ_author_name
'Wang, Yuchao'
'Li, Fengyan'
'Jiang, Ning'
'Liu, Xizheng'
'Xu, Lin'

_publ_section_title
;
 A &quot;directed precursor self-assembly&quot; strategy for the facile
 synthesis of heteropoly blues: crystal structures, formation mechanism
 and electron distribution.
;
_journal_issue 38
_journal_name_full 'Dalton transactions (Cambridge, England : 2003)'
_journal_page_first 14347
_journal_page_last 14353
_journal_paper_doi 10.1039/c9dt02789k
_journal_volume 48
_journal_year 2019
_chemical_formula_sum 'C24 H114 Ge2 Mo24 N6 O98'
_chemical_formula_weight 4502.95
_space_group_IT_number 33
_space_group_name_Hall 'P 2c -2n'
_space_group_name_H-M_alt 'P n a 21'
_symmetry_cell_setting orthorhombic
_symmetry_space_group_name_Hall 'P 2c -2n'
_symmetry_space_group_name_H-M 'P n a 21'
_atom_sites_solution_primary direct
_atom_sites_solution_secondary difmap
_audit_creation_method SHELXL-97
_audit_update_record
;
2012-05-16 deposited with the CCDC.    2019-09-02 downloaded from the CCDC.
;
_cell_angle_alpha 90.00
_cell_angle_beta 90.00
_cell_angle_gamma 90.00
_cell_formula_units_Z 4
_cell_length_a 41.9535(13)
_cell_length_b 12.6307(2)
_cell_length_c 22.2985(5)
_cell_measurement_temperature 293(2)
_cell_measurement_theta_max 25
_cell_measurement_theta_min 0.475
_cell_volume 11816.0(5)
_computing_cell_refinement CrysAlis'
_computing_data_collection 'CrysAlis (Oxford Diffraction, 2006)'
_computing_data_reduction CrysAlis'
_computing_molecular_graphics 'SHELXL-97 (Sheldrick, 1997)'
_computing_publication_material 'SHELXL-97 (Sheldrick, 1997)'
_computing_structure_refinement 'SHELXL-97 (Sheldrick, 1997)'
_diffrn_ambient_temperature 293(2)
_diffrn_measured_fraction_theta_full 0.997
_diffrn_measured_fraction_theta_max 0.997
_diffrn_measurement_device_type 'Oxford Diffraction Gemini R Ultra'
_diffrn_measurement_method '\w scan'
_diffrn_radiation_monochromator graphite
_diffrn_radiation_source 'fine-focus sealed tube'
_diffrn_radiation_type MoK\a
_diffrn_radiation_wavelength 0.71073
_diffrn_reflns_av_R_equivalents 0.0545
_diffrn_reflns_av_sigmaI/netI 0.0647
_diffrn_reflns_limit_h_max 30
_diffrn_reflns_limit_h_min -49
_diffrn_reflns_limit_k_max 14
_diffrn_reflns_limit_k_min -15
_diffrn_reflns_limit_l_max 26
_diffrn_reflns_limit_l_min -20
_diffrn_reflns_number 42857
_diffrn_reflns_theta_full 25.00
_diffrn_reflns_theta_max 25.00
_diffrn_reflns_theta_min 2.91
_exptl_absorpt_coefficient_mu 3.061
_exptl_absorpt_correction_T_max 0.759
_exptl_absorpt_correction_T_min 0.6271
_exptl_absorpt_correction_type multi-scan
_exptl_crystal_colour 'dark blue'
_exptl_crystal_density_diffrn 2.531
_exptl_crystal_density_method 'not measured'
_exptl_crystal_description block
_exptl_crystal_F_000 8624
_exptl_crystal_size_max 0.24
_exptl_crystal_size_mid 0.13
_exptl_crystal_size_min 0.09
_refine_diff_density_max 1.837
_refine_diff_density_min -1.231
_refine_diff_density_rms 0.213
_refine_ls_abs_structure_details 'Flack H D (1983), Acta Cryst. A39, 876-881'
_refine_ls_abs_structure_Flack 0.66(3)
_refine_ls_extinction_method none
_refine_ls_goodness_of_fit_ref 1.070
_refine_ls_hydrogen_treatment constr
_refine_ls_matrix_type full
_refine_ls_number_parameters 1308
_refine_ls_number_reflns 17019
_refine_ls_number_restraints 1
_refine_ls_restrained_S_all 1.070
_refine_ls_R_factor_all 0.0735
_refine_ls_R_factor_gt 0.0590
_refine_ls_shift/su_max 0.002
_refine_ls_shift/su_mean 0.000
_refine_ls_structure_factor_coef Fsqd
_refine_ls_weighting_details 'calc w=1/[\s^2^(Fo^2^)+(0.0625P)^2^+127.8552P] where P=(Fo^2^+2Fc^2^)/3'
_refine_ls_weighting_scheme calc
_refine_ls_wR_factor_gt 0.1407
_refine_ls_wR_factor_ref 0.1498
_reflns_number_gt 14324
_reflns_number_total 17019
_reflns_threshold_expression >2sigma(I)
_cod_data_source_file c9dt02789k2.cif
_cod_data_source_block 2#
_cod_depositor_comments 'Adding full bibliography for 7700997--7701000.cif.'
_cod_original_sg_symbol_H-M 'p n a 21'
_cod_database_code 7700999

loop_
_symmetry_equiv_pos_as_xyz
'x, y, z'
'-x, -y, z+1/2'
'x+1/2, -y+1/2, z'
'-x+1/2, y+1/2, z+1/2'

loop_
_atom_site_label
_atom_site_type_symbol
_atom_site_fract_x
_atom_site_fract_y
_atom_site_fract_z
_atom_site_U_iso_or_equiv
_atom_site_adp_type
_atom_site_occupancy
_atom_site_symmetry_multiplicity
_atom_site_calc_flag
_atom_site_refinement_flags
_atom_site_disorder_assembly
_atom_site_disorder_group
O1 O 0.2141(3) 0.7000(9) 0.2131(6) 0.037(3) Uani 1 1 d . . .
O2 O 0.2169(3) 0.7177(9) 0.3253(6) 0.033(3) Uiso 1 1 d . . .
O3 O 0.2856(3) 0.5016(8) 0.3608(6) 0.031(3) Uani 1 1 d . . .
O4 O 0.2840(3) 0.7276(8) 0.3502(6) 0.028(3) Uiso 1 1 d . . .
O5 O 0.2622(3) 0.5867(9) 0.2631(6) 0.033(3) Uani 1 1 d . . .
O6 O 0.2609(3) 0.8397(9) 0.2477(5) 0.028(3) Uani 1 1 d . . .
O7 O 0.3373(3) 0.8312(9) 0.3371(5) 0.029(3) Uani 1 1 d . . .
O8 O 0.3142(3) 0.7108(9) 0.2515(6) 0.034(3) Uani 1 1 d . . .
O9 O 0.2418(3) 0.6293(8) 0.4324(5) 0.025(3) Uani 1 1 d . . .
O10 O 0.3654(3) 0.7547(10) 0.4379(7) 0.042(4) Uani 1 1 d . . .
O11 O 0.1727(3) 0.8432(9) 0.3846(6) 0.036(3) Uani 1 1 d . . .
O12 O 0.2206(4) 0.8921(11) 0.5902(6) 0.052(4) Uani 1 1 d . . .
O13 O 0.2003(4) 0.7422(8) 0.5058(7) 0.037(4) Uani 1 1 d . . .
O14 O 0.1746(3) 0.6326(9) 0.4144(6) 0.035(3) Uani 1 1 d . . .
O15 O 0.1731(3) 0.5992(8) 0.2909(6) 0.033(3) Uani 1 1 d . . .
O16 O 0.0495(3) 0.2664(10) 0.4179(8) 0.050(4) Uani 1 1 d . . .
O17 O -0.0364(4) 0.0215(12) 0.5678(10) 0.080(6) Uani 1 1 d . . .
O18 O -0.0875(3) 0.3578(9) 0.5940(6) 0.034(3) Uani 1 1 d . . .
O19 O -0.1160(4) 0.2809(13) 0.4886(8) 0.057(4) Uani 1 1 d . . .
O20 O 0.2315(3) 0.5774(9) 0.5437(6) 0.035(3) Uani 1 1 d . . .
O21 O 0.1657(3) 0.5550(10) 0.5308(6) 0.045(4) Uani 1 1 d . . .
O22 O 0.3074(3) 0.6582(9) 0.4637(6) 0.034(3) Uani 1 1 d . . .
O23 O 0.3073(3) 0.8646(8) 0.4384(5) 0.027(3) Uani 1 1 d . . .
O24 O 0.2623(3) 0.9624(9) 0.5031(6) 0.037(3) Uani 1 1 d . . .
O25 O 0.2385(3) 1.0473(9) 0.4012(6) 0.034(3) Uani 1 1 d . . .
O26 O 0.1994(3) 0.9522(8) 0.4796(6) 0.033(3) Uani 1 1 d . . .
O27 O 0.2122(3) 0.9382(9) 0.3088(6) 0.031(3) Uani 1 1 d . . .
O28 O 0.2397(3) 0.8508(9) 0.4169(5) 0.026(3) Uani 1 1 d . . .
O29 O 0.3355(3) 0.6277(9) 0.3564(6) 0.034(3) Uani 1 1 d . . .
O30 O 0.3199(3) 0.9295(10) 0.2281(6) 0.039(3) Uani 1 1 d . . .
O31 O 0.1677(3) 0.8081(9) 0.2672(6) 0.036(3) Uani 1 1 d . . .
O32 O 0.2100(3) 0.4782(10) 0.2134(7) 0.047(4) Uani 1 1 d . . .
O33 O 0.1234(3) 0.7104(11) 0.3469(8) 0.052(4) Uani 1 1 d . . .
O34 O 0.2739(3) 0.4770(9) 0.4761(6) 0.036(3) Uani 1 1 d . . .
O35 O 0.0823(3) 0.0766(12) 0.3972(8) 0.062(5) Uani 1 1 d . . .
O36 O 0.1260(3) 0.2254(11) 0.5823(8) 0.048(4) Uani 1 1 d . . .
O37 O -0.0830(4) 0.1535(11) 0.5700(7) 0.064(5) Uani 1 1 d . . .
O38 O 0.3013(3) 1.0882(10) 0.4327(6) 0.045(3) Uani 1 1 d . . .
O39 O 0.2073(3) 0.9130(10) 0.1850(6) 0.045(3) Uani 1 1 d . . .
O40 O 0.2515(4) 0.3234(10) 0.3994(8) 0.061(4) Uani 1 1 d . . .
O41 O 0.0114(4) 0.5615(13) 0.5340(8) 0.068(5) Uani 1 1 d . . .
O42 O -0.0487(4) 0.6177(10) 0.4975(8) 0.069(5) Uani 1 1 d . . .
O43 O -0.0376(4) 0.4821(13) 0.5911(7) 0.063(5) Uani 1 1 d . . .
O44 O 0.0764(4) 0.5919(11) 0.5406(10) 0.077(6) Uani 1 1 d . . .
O45 O -0.0133(4) 0.2834(11) 0.3999(8) 0.057(5) Uani 1 1 d . . .
O46 O -0.0461(4) 0.1100(14) 0.3477(7) 0.070(5) Uani 1 1 d . . .
O47 O 0.0374(4) -0.0070(13) 0.4723(9) 0.075(5) Uani 1 1 d . . .
O48 O 0.2945(3) 0.5853(11) 0.5794(6) 0.049(4) Uani 1 1 d . . .
O49 O 0.2614(3) 0.7544(8) 0.5261(7) 0.035(3) Uani 1 1 d . . .
O50 O 0.2106(3) 0.4625(9) 0.4514(6) 0.035(3) Uani 1 1 d . . .
O51 O -0.0033(3) -0.1486(9) 0.5215(7) 0.049(4) Uani 1 1 d . . .
O52 O 0.0248(3) 0.0077(11) 0.5925(8) 0.059(5) Uani 1 1 d . . .
O53 O 0.0751(3) 0.1636(11) 0.5083(6) 0.048(4) Uani 1 1 d . . .
O54 O 0.0826(3) 0.3255(10) 0.6603(6) 0.040(3) Uani 1 1 d . . .
O55 O 0.0415(4) 0.4628(15) 0.6193(6) 0.075(6) Uani 1 1 d . . .
O56 O 0.0295(3) 0.4269(11) 0.3417(7) 0.052(4) Uani 1 1 d . . .
O57 O 0.3239(4) 0.4959(11) 0.2570(8) 0.061(4) Uani 1 1 d . . .
O58 O 0.2243(3) 0.4940(9) 0.3358(5) 0.031(3) Uani 1 1 d . . .
O59 O -0.0133(4) 0.4823(14) 0.4305(7) 0.067(5) Uani 1 1 d . . .
O60 O -0.0584(3) 0.1927(12) 0.4606(6) 0.048(4) Uani 1 1 d . . .
O61 O -0.0252(4) 0.0099(12) 0.4499(9) 0.074(6) Uani 1 1 d . . .
O62 O 0.0165(3) 0.0998(11) 0.3851(6) 0.049(4) Uani 1 1 d . . .
O63 O 0.0418(3) 0.4308(12) 0.7420(7) 0.056(4) Uani 1 1 d . . .
O64 O 0.0739(4) 0.1223(12) 0.6306(7) 0.064(5) Uani 1 1 d . . .
O65 O 0.0104(4) 0.3767(10) 0.5104(8) 0.065(5) Uani 1 1 d . . .
O66 O -0.0606(5) 0.4018(12) 0.4924(6) 0.072(6) Uani 1 1 d . . .
O67 O -0.0104(4) 0.3627(15) 0.6779(8) 0.068(5) Uani 1 1 d . . .
O68 O 0.0331(4) 0.2165(13) 0.7097(7) 0.060(5) Uani 1 1 d . . .
O69 O -0.0709(3) 0.4508(11) 0.6992(6) 0.049(4) Uani 1 1 d . . .
O70 O 0.0325(4) 0.2440(11) 0.6000(7) 0.049(4) Uani 1 1 d . . .
O71 O 0.2867(3) 0.9503(9) 0.3418(6) 0.036(3) Uani 1 1 d . . .
O72 O 0.1732(3) 1.0655(11) 0.3856(7) 0.052(4) Uani 1 1 d . . .
O73 O -0.0744(4) 0.0244(14) 0.6703(7) 0.062(5) Uani 1 1 d . . .
O75 O -0.0134(3) 0.0977(12) 0.6692(8) 0.056(4) Uani 1 1 d . . .
O76 O -0.0608(4) 0.2359(11) 0.6739(7) 0.061(5) Uani 1 1 d . . .
O77 O 0.0802(4) 0.3688(13) 0.5448(7) 0.064(5) Uani 1 1 d . . .
O78 O 0.0078(4) 0.1562(11) 0.4933(8) 0.056(4) Uani 1 1 d . . .
O79 O 0.0499(4) 0.4705(14) 0.4542(8) 0.071(5) Uani 1 1 d . . .
O80 O 0.0427(4) 0.0045(17) 0.7139(9) 0.093(7) Uani 1 1 d . . .
O734 O -0.0342(4) 0.2508(11) 0.5759(8) 0.048(4) Uani 1 1 d . . .
OW1 O -0.0829(2) 0.0022(8) 0.4950(6) 0.028(3) Uani 1 1 d . . .
OW2 O -0.1346(6) -0.014(2) 0.5270(15) 0.107(10) Uani 0.80 1 d P . .
OW3 O 0.0114(5) 0.2595(16) 0.1991(10) 0.023(5) Uiso 0.50 1 d P . .
OW5 O 0.1303(4) 0.4888(13) 0.6427(8) 0.068(5) Uani 1 1 d . . .
OW6 O 0.1135(5) 0.1987(19) 0.7500(12) 0.108(8) Uani 1 1 d . . .
OW7 O 0.2305(5) 0.7060(15) 0.7280(9) 0.018(4) Uiso 0.50 1 d P . .
OW8 O 0.1371(6) 0.760(2) 0.1634(13) 0.122(10) Uani 1 1 d . . .
OW9 O 0.1272(6) 0.9912(18) 0.2709(18) 0.151(17) Uani 0.80 1 d P . .
OW10 O 0.3865(5) 0.4657(18) 0.4041(12) 0.113(8) Uani 1 1 d . . .
OW11 O 0.3314(3) 0.4731(9) 0.4358(7) 0.039(3) Uani 1 1 d . . .
OW12 O 0.3260(4) 0.3049(17) 0.4346(16) 0.152(12) Uani 1 1 d . . .
OW13 O 0.4215(6) 0.622(2) 0.3443(13) 0.145(11) Uani 1 1 d . . .
N1 N 0.0277(5) -0.2413(14) 0.3552(10) 0.054(5) Uani 1 1 d . . .
N2 N 0.1302(4) 0.3416(13) 0.3571(10) 0.056(5) Uani 1 1 d . . .
N3 N 0.0994(4) 0.5260(15) 0.8393(8) 0.050(5) Uani 1 1 d . . .
N4 N -0.1534(4) 0.5525(14) 0.5920(9) 0.055(5) Uani 1 1 d . . .
N5 N 0.1183(4) 0.8554(14) 0.5564(13) 0.078(8) Uani 1 1 d . . .
N6 N 0.2211(5) 0.2307(11) 0.5730(9) 0.045(5) Uani 1 1 d . . .
C1 C 0.0461(12) -0.143(4) 0.324(2) 0.035(14) Uiso 0.39(4) 1 d P A 1
C2 C 0.052(2) -0.224(6) 0.407(4) 0.07(2) Uiso 0.39(4) 1 d P A 1
C3 C -0.0028(17) -0.183(6) 0.359(3) 0.07(2) Uiso 0.39(4) 1 d P A 1
C6 C 0.1209(13) 0.466(4) 0.365(3) 0.042(15) Uiso 0.39(4) 1 d P A 1
C13 C 0.145(3) 0.384(9) 0.464(6) 0.15(4) Uiso 0.39(4) 1 d P A 1
C14 C 0.1355(12) 0.959(4) 0.575(3) 0.035(13) Uiso 0.39(4) 1 d P A 1
C21 C 0.2593(15) 0.255(5) 0.558(3) 0.045(16) Uiso 0.39(4) 1 d P A 1
C1' C 0.029(2) -0.113(7) 0.345(4) 0.17(3) Uiso 0.61(4) 1 d P A 2
C2' C 0.0420(11) -0.267(3) 0.414(2) 0.054(11) Uiso 0.61(4) 1 d P A 2
C3' C -0.0041(13) -0.243(4) 0.366(3) 0.069(15) Uiso 0.61(4) 1 d P A 2
C6' C 0.1151(11) 0.446(4) 0.338(2) 0.069(13) Uiso 0.61(4) 1 d P A 2
C13' C 0.1308(10) 0.307(3) 0.4227(19) 0.060(12) Uiso 0.61(4) 1 d P A 2
C14' C 0.1313(10) 0.969(3) 0.543(2) 0.060(12) Uiso 0.61(4) 1 d P A 2
C21' C 0.2573(12) 0.199(4) 0.554(2) 0.073(15) Uiso 0.61(4) 1 d P A 2
C4 C 0.1666(7) 0.345(3) 0.3408(18) 0.102(12) Uani 1 1 d . A .
C5 C 0.1088(11) 0.257(3) 0.3209(19) 0.139(18) Uani 1 1 d . A .
C7 C 0.1220(6) 0.816(2) 0.4937(10) 0.062(7) Uani 1 1 d . A .
C8 C 0.1353(6) 0.775(2) 0.6014(15) 0.074(9) Uani 1 1 d . A .
C9 C 0.1117(7) 0.520(2) 0.7760(10) 0.065(7) Uani 1 1 d . . .
C10 C 0.0875(6) 0.4207(19) 0.8593(13) 0.069(7) Uani 1 1 d . . .
C11 C -0.1700(9) 0.452(2) 0.5799(17) 0.103(12) Uani 1 1 d . . .
C12 C -0.1380(6) 0.551(2) 0.6601(14) 0.080(9) Uani 1 1 d . . .
C15 C 0.0833(6) 0.864(2) 0.5767(16) 0.082(9) Uani 1 1 d . A .
C18 C 0.0735(5) 0.6100(19) 0.8429(10) 0.055(6) Uani 1 1 d . . .
C19 C 0.0345(10) -0.332(2) 0.3131(17) 0.123(15) Uani 1 1 d . A .
C20 C -0.1783(6) 0.638(2) 0.5937(12) 0.078(9) Uani 1 1 d . . .
C22 C 0.2148(8) 0.1474(19) 0.6196(11) 0.075(9) Uani 1 1 d . A .
C23 C 0.2034(7) 0.2078(19) 0.5159(11) 0.064(7) Uani 1 1 d . A .
C24 C 0.2101(9) 0.334(2) 0.5985(12) 0.093(11) Uani 1 1 d . A .
C17 C 0.1289(7) 0.563(3) 0.8807(14) 0.096(11) Uani 1 1 d . . .
C16 C -0.1287(6) 0.571(2) 0.5458(11) 0.071(9) Uani 1 1 d . . .
Ge1 Ge 0.00351(5) 0.25650(13) 0.54588(10) 0.0225(4) Uani 1 1 d . . .
Ge2 Ge 0.24603(5) 0.73124(12) 0.38133(9) 0.0197(4) Uani 1 1 d . . .
Mo1 Mo 0.02095(4) 0.38399(13) 0.40997(8) 0.0414(4) Uani 1 1 d . . .
Mo2 Mo 0.21631(4) 0.83877(12) 0.24652(7) 0.0280(4) Uani 1 1 d . . .
Mo3 Mo -0.07895(4) 0.27590(12) 0.51825(8) 0.0283(4) Uani 1 1 d . . .
Mo4 Mo 0.30291(4) 0.85058(12) 0.28181(7) 0.0275(3) Uani 1 1 d . . .
Mo5 Mo 0.30259(4) 0.58693(11) 0.29731(7) 0.0280(4) Uani 1 1 d . . .
Mo6 Mo 0.32844(4) 0.74554(11) 0.40918(8) 0.0273(4) Uani 1 1 d . . .
Mo7 Mo 0.21596(4) 0.57630(12) 0.26319(7) 0.0302(4) Uani 1 1 d . . .
Mo8 Mo 0.27721(4) 0.98346(11) 0.42075(7) 0.0285(4) Uani 1 1 d . . .
Mo9 Mo 0.05283(4) 0.12307(12) 0.43933(8) 0.0331(4) Uani 1 1 d . . .
Mo10 Mo -0.02398(4) 0.14132(11) 0.40872(7) 0.0312(4) Uani 1 1 d . . .
Mo11 Mo 0.16376(4) 0.71342(12) 0.34561(8) 0.0314(4) Uani 1 1 d . . .
Mo12 Mo 0.22873(4) 0.86120(11) 0.51778(7) 0.0292(3) Uani 1 1 d . . .
Mo13 Mo 0.19583(4) 0.59652(11) 0.48576(7) 0.0308(4) Uani 1 1 d . . .
Mo14 Mo 0.03371(4) 0.36084(17) 0.67958(9) 0.0480(5) Uani 1 1 d . . .
Mo15 Mo 0.03248(4) 0.09351(13) 0.66193(8) 0.0346(4) Uani 1 1 d . . .
Mo16 Mo 0.24758(4) 0.45596(10) 0.40399(8) 0.0296(4) Uani 1 1 d . . .
Mo17 Mo -0.05243(4) 0.10952(12) 0.63111(7) 0.0297(4) Uani 1 1 d . . .
Mo18 Mo 0.27266(4) 0.61049(11) 0.51707(7) 0.0292(3) Uani 1 1 d . . .
Mo19 Mo 0.19917(4) 0.96507(11) 0.39063(7) 0.0313(4) Uani 1 1 d . . .
Mo20 Mo 0.05216(4) 0.48676(11) 0.53941(8) 0.0360(4) Uani 1 1 d . . .
Mo21 Mo -0.02820(4) 0.50969(11) 0.50990(8) 0.0377(4) Uani 1 1 d . . .
Mo22 Mo 0.00017(4) -0.01850(11) 0.52395(10) 0.0434(5) Uani 1 1 d . . .
Mo23 Mo -0.05306(4) 0.37896(14) 0.64535(8) 0.0396(4) Uani 1 1 d . . .
Mo24 Mo 0.08602(4) 0.23578(14) 0.57942(9) 0.0385(4) Uani 1 1 d . . .

loop_
_atom_site_aniso_label
_atom_site_aniso_U_11
_atom_site_aniso_U_22
_atom_site_aniso_U_33
_atom_site_aniso_U_23
_atom_site_aniso_U_13
_atom_site_aniso_U_12
O1 0.039(8) 0.029(6) 0.044(9) -0.005(6) -0.005(6) -0.008(5)
O3 0.038(8) 0.025(6) 0.030(7) 0.007(5) 0.013(6) -0.004(5)
O5 0.031(8) 0.037(7) 0.031(7) -0.003(6) -0.004(6) -0.001(5)
O6 0.024(7) 0.031(6) 0.028(7) -0.002(5) -0.004(5) -0.003(5)
O7 0.027(7) 0.037(6) 0.025(7) 0.002(6) 0.004(5) -0.005(5)
O8 0.020(7) 0.042(7) 0.041(8) -0.008(6) -0.001(6) -0.008(5)
O9 0.023(6) 0.023(5) 0.027(7) 0.005(5) 0.011(5) 0.005(4)
O10 0.031(8) 0.048(7) 0.049(10) 0.003(7) -0.026(7) 0.002(6)
O11 0.024(7) 0.036(7) 0.048(8) 0.002(6) 0.002(6) -0.008(5)
O12 0.075(11) 0.060(9) 0.022(7) 0.004(7) 0.013(7) -0.011(8)
O13 0.055(10) 0.018(6) 0.039(9) -0.004(5) -0.004(7) 0.000(5)
O14 0.038(8) 0.031(6) 0.035(8) 0.006(6) 0.008(6) -0.009(5)
O15 0.023(7) 0.025(6) 0.053(9) 0.000(6) 0.001(6) -0.011(5)
O16 0.016(7) 0.050(8) 0.084(13) 0.014(8) -0.005(8) -0.007(6)
O17 0.066(12) 0.051(9) 0.124(18) -0.045(10) -0.016(11) 0.003(8)
O18 0.023(7) 0.043(7) 0.036(8) -0.013(6) -0.011(6) 0.017(5)
O19 0.030(9) 0.091(11) 0.050(11) -0.006(9) 0.002(8) -0.007(8)
O20 0.031(8) 0.040(7) 0.036(7) 0.017(6) 0.012(6) -0.011(5)
O21 0.038(8) 0.046(7) 0.051(9) 0.023(7) 0.016(7) -0.010(6)
O22 0.034(8) 0.039(7) 0.030(7) 0.006(6) 0.004(6) 0.007(5)
O23 0.025(6) 0.030(6) 0.025(6) -0.001(5) -0.004(5) 0.010(5)
O24 0.019(6) 0.044(7) 0.048(9) -0.002(6) 0.005(6) -0.004(5)
O25 0.022(7) 0.038(6) 0.041(8) 0.003(6) -0.006(6) -0.003(5)
O26 0.042(8) 0.026(6) 0.031(7) -0.010(6) 0.002(6) 0.007(5)
O27 0.026(7) 0.032(6) 0.036(8) -0.003(6) 0.003(6) 0.000(5)
O28 0.013(6) 0.043(7) 0.022(7) 0.006(5) 0.012(5) 0.003(5)
O29 0.021(7) 0.034(6) 0.048(9) -0.003(6) -0.005(6) 0.002(5)
O30 0.021(7) 0.062(8) 0.035(8) -0.006(7) 0.005(6) -0.008(6)
O31 0.015(6) 0.038(7) 0.057(9) 0.014(6) 0.003(6) 0.001(5)
O32 0.047(9) 0.054(8) 0.041(8) -0.018(7) 0.006(7) -0.007(7)
O33 0.015(7) 0.064(9) 0.078(12) 0.008(8) -0.008(7) 0.005(6)
O34 0.034(8) 0.039(7) 0.037(8) 0.001(6) -0.005(6) 0.013(6)
O35 0.046(9) 0.067(9) 0.073(12) -0.039(9) 0.022(8) -0.004(7)
O36 0.028(9) 0.057(9) 0.060(11) 0.007(8) 0.005(7) 0.002(6)
O37 0.120(15) 0.044(8) 0.028(9) -0.010(7) -0.018(9) 0.014(9)
O38 0.046(8) 0.050(8) 0.039(8) 0.015(7) -0.006(6) -0.014(6)
O39 0.053(9) 0.053(8) 0.029(8) 0.008(7) -0.018(6) -0.009(7)
O40 0.063(10) 0.028(7) 0.092(13) 0.004(8) 0.006(9) 0.002(7)
O41 0.049(10) 0.079(11) 0.075(12) -0.028(10) -0.029(9) 0.027(8)
O42 0.075(12) 0.035(7) 0.098(14) 0.001(8) -0.048(10) 0.013(7)
O43 0.089(13) 0.069(10) 0.032(8) -0.019(8) -0.002(8) -0.038(9)
O44 0.076(13) 0.037(8) 0.119(17) -0.029(9) 0.029(11) -0.023(8)
O45 0.045(10) 0.048(8) 0.078(14) 0.021(9) -0.004(9) -0.005(6)
O46 0.051(10) 0.115(14) 0.044(10) -0.045(10) -0.010(8) -0.002(9)
O47 0.047(10) 0.074(11) 0.103(15) 0.052(11) -0.002(9) -0.006(8)
O48 0.045(9) 0.062(9) 0.041(9) 0.005(7) -0.005(7) 0.004(7)
O49 0.029(8) 0.027(6) 0.049(10) 0.011(6) 0.001(7) 0.007(5)
O50 0.040(8) 0.030(6) 0.034(7) -0.004(6) 0.001(6) 0.001(5)
O51 0.057(9) 0.033(7) 0.056(10) 0.000(7) 0.005(8) 0.005(6)
O52 0.017(7) 0.067(9) 0.094(13) -0.057(9) -0.003(7) 0.003(6)
O53 0.039(8) 0.070(9) 0.035(8) -0.005(7) -0.003(6) 0.004(7)
O54 0.038(8) 0.051(8) 0.030(7) -0.006(6) -0.003(6) 0.003(6)
O55 0.080(12) 0.133(15) 0.011(7) 0.013(9) -0.002(7) 0.065(11)
O56 0.048(9) 0.049(8) 0.058(10) 0.024(8) 0.004(7) -0.004(7)
O57 0.060(11) 0.050(9) 0.072(12) -0.006(8) 0.003(9) 0.011(7)
O58 0.040(8) 0.029(6) 0.023(6) -0.001(5) -0.008(6) 0.000(5)
O59 0.057(11) 0.108(13) 0.036(9) -0.025(9) -0.004(8) 0.017(9)
O60 0.021(7) 0.083(10) 0.041(8) -0.030(8) -0.008(6) 0.003(7)
O61 0.055(11) 0.059(10) 0.108(16) 0.040(10) -0.016(10) -0.008(8)
O62 0.042(9) 0.071(9) 0.035(8) -0.015(7) -0.006(7) -0.004(7)
O63 0.049(9) 0.075(10) 0.043(9) -0.023(8) -0.014(7) 0.006(8)
O64 0.081(12) 0.065(10) 0.047(10) -0.014(8) 0.017(8) -0.018(8)
O65 0.103(14) 0.034(7) 0.058(11) 0.025(8) -0.029(10) -0.012(8)
O66 0.129(16) 0.058(9) 0.029(8) -0.015(7) -0.006(9) -0.057(10)
O67 0.031(9) 0.117(14) 0.057(11) -0.036(10) -0.001(8) 0.001(9)
O68 0.049(10) 0.082(11) 0.050(10) -0.035(9) 0.024(8) -0.030(8)
O69 0.046(9) 0.055(8) 0.045(9) -0.034(7) 0.001(7) 0.009(7)
O70 0.034(8) 0.064(9) 0.050(9) -0.003(7) -0.008(6) -0.005(7)
O71 0.036(8) 0.025(6) 0.048(8) 0.005(6) -0.008(6) -0.001(5)
O72 0.042(9) 0.050(8) 0.065(11) 0.006(8) 0.003(7) 0.022(7)
O73 0.046(10) 0.101(12) 0.039(9) 0.020(9) 0.000(7) -0.022(8)
O75 0.017(7) 0.067(9) 0.083(12) -0.031(9) -0.018(7) 0.005(6)
O76 0.102(14) 0.054(9) 0.027(9) -0.015(7) -0.020(8) 0.026(8)
O77 0.067(11) 0.077(10) 0.048(10) 0.016(8) 0.020(8) 0.040(9)
O78 0.042(9) 0.056(8) 0.070(12) -0.015(8) -0.013(8) 0.013(7)
O79 0.052(10) 0.101(13) 0.060(11) -0.033(10) -0.015(8) 0.028(9)
O80 0.059(12) 0.142(17) 0.079(14) 0.071(13) 0.005(10) 0.028(11)
O734 0.036(8) 0.055(8) 0.053(9) -0.017(7) -0.005(7) -0.007(6)
OW1 0.014(6) 0.016(5) 0.054(8) 0.006(5) -0.005(5) -0.006(4)
OW2 0.081(18) 0.105(18) 0.14(3) -0.041(18) 0.021(17) -0.039(15)
OW5 0.051(10) 0.088(12) 0.067(11) 0.001(10) 0.009(8) 0.002(8)
OW6 0.068(14) 0.136(17) 0.12(2) 0.044(16) -0.040(13) -0.012(13)
OW8 0.079(17) 0.16(2) 0.13(2) -0.067(17) -0.054(15) 0.028(14)
OW9 0.078(18) 0.063(14) 0.31(5) -0.08(2) -0.10(2) 0.056(13)
OW10 0.070(14) 0.136(18) 0.13(2) 0.000(16) -0.024(14) 0.049(13)
OW11 0.018(6) 0.027(6) 0.072(10) 0.002(6) -0.011(6) 0.005(5)
OW12 0.033(11) 0.101(15) 0.32(4) 0.01(2) -0.033(16) -0.001(10)
OW13 0.087(17) 0.19(3) 0.15(3) 0.06(2) 0.010(16) 0.025(17)
N1 0.055(14) 0.067(12) 0.038(12) -0.001(9) 0.009(11) -0.005(9)
N2 0.033(10) 0.049(10) 0.086(15) 0.014(10) 0.019(10) -0.011(8)
N3 0.030(10) 0.085(13) 0.034(10) -0.014(10) -0.003(7) 0.015(9)
N4 0.046(12) 0.063(12) 0.056(12) 0.019(10) -0.001(9) 0.005(9)
N5 0.032(11) 0.049(11) 0.15(2) 0.003(13) 0.008(12) 0.013(8)
N6 0.069(14) 0.026(8) 0.041(12) 0.007(8) -0.012(11) -0.012(8)
C4 0.06(2) 0.11(2) 0.13(3) 0.01(2) 0.05(2) 0.001(17)
C5 0.17(5) 0.16(3) 0.08(3) -0.06(3) -0.02(3) -0.04(3)
C7 0.057(15) 0.093(18) 0.035(12) -0.015(13) 0.003(11) 0.021(13)
C8 0.023(12) 0.11(2) 0.09(2) -0.003(16) -0.010(12) 0.036(13)
C9 0.084(19) 0.080(16) 0.030(12) -0.003(12) 0.014(12) 0.005(14)
C10 0.050(15) 0.064(15) 0.09(2) 0.031(15) 0.006(14) 0.011(12)
C11 0.13(3) 0.055(16) 0.12(3) -0.013(18) -0.02(2) -0.016(17)
C12 0.041(15) 0.090(18) 0.11(2) 0.015(18) -0.032(15) 0.000(13)
C15 0.035(14) 0.083(18) 0.13(3) -0.039(18) 0.012(15) 0.003(12)
C18 0.046(14) 0.082(16) 0.037(12) -0.004(12) -0.017(10) 0.028(11)
C19 0.19(4) 0.08(2) 0.10(3) -0.08(2) 0.02(3) -0.01(2)
C20 0.065(18) 0.10(2) 0.063(17) -0.037(15) -0.032(14) 0.054(15)
C22 0.13(3) 0.052(14) 0.039(14) 0.021(12) 0.000(15) -0.011(15)
C23 0.10(2) 0.067(15) 0.028(12) -0.013(12) -0.015(12) -0.013(13)
C24 0.19(3) 0.053(14) 0.039(15) -0.032(13) -0.008(17) 0.048(18)
C17 0.08(2) 0.13(2) 0.08(2) -0.07(2) -0.045(16) 0.042(18)
C16 0.071(17) 0.099(19) 0.044(14) 0.034(14) 0.030(13) 0.056(15)
Ge1 0.0191(11) 0.0216(8) 0.0270(12) 0.0017(7) -0.0023(9) -0.0006(7)
Ge2 0.0204(11) 0.0185(8) 0.0204(11) 0.0016(7) 0.0024(8) -0.0016(6)
Mo1 0.0439(11) 0.0456(9) 0.0346(10) 0.0144(8) 0.0060(8) 0.0014(8)
Mo2 0.0260(9) 0.0337(8) 0.0242(9) 0.0051(7) -0.0040(7) -0.0029(6)
Mo3 0.0207(9) 0.0361(8) 0.0281(9) -0.0002(7) -0.0078(8) -0.0007(6)
Mo4 0.0253(9) 0.0321(8) 0.0251(8) 0.0047(7) 0.0017(7) -0.0055(6)
Mo5 0.0238(9) 0.0280(8) 0.0322(9) -0.0040(7) 0.0041(7) 0.0033(6)
Mo6 0.0235(9) 0.0297(7) 0.0288(10) 0.0009(7) -0.0046(8) 0.0024(6)
Mo7 0.0298(9) 0.0307(8) 0.0302(9) -0.0053(7) -0.0013(7) -0.0054(6)
Mo8 0.0323(9) 0.0227(7) 0.0304(9) -0.0004(6) -0.0021(7) -0.0066(6)
Mo9 0.0309(9) 0.0300(8) 0.0385(10) -0.0007(7) 0.0099(7) -0.0004(6)
Mo10 0.0355(9) 0.0317(8) 0.0263(8) -0.0017(7) -0.0041(7) -0.0051(7)
Mo11 0.0223(9) 0.0336(8) 0.0382(11) -0.0003(8) 0.0009(8) -0.0044(6)
Mo12 0.0363(9) 0.0274(7) 0.0238(8) -0.0016(7) 0.0042(7) 0.0021(6)
Mo13 0.0330(9) 0.0259(7) 0.0335(9) 0.0046(7) 0.0103(7) -0.0042(6)
Mo14 0.0271(10) 0.0791(13) 0.0377(11) -0.0233(10) -0.0065(8) 0.0009(9)
Mo15 0.0343(10) 0.0378(9) 0.0316(9) 0.0117(8) -0.0066(7) -0.0013(7)
Mo16 0.0370(9) 0.0172(7) 0.0345(9) 0.0029(7) 0.0040(7) 0.0003(6)
Mo17 0.0272(9) 0.0300(8) 0.0317(9) 0.0046(7) 0.0063(7) -0.0040(6)
Mo18 0.0338(9) 0.0261(7) 0.0277(8) 0.0068(7) -0.0029(7) 0.0029(6)
Mo19 0.0302(9) 0.0266(7) 0.0373(10) 0.0015(7) 0.0003(7) 0.0060(6)
Mo20 0.0342(9) 0.0250(7) 0.0487(11) 0.0002(7) -0.0044(8) -0.0069(6)
Mo21 0.0493(11) 0.0237(7) 0.0400(10) 0.0008(7) -0.0077(8) 0.0079(7)
Mo22 0.0336(10) 0.0190(7) 0.0775(15) 0.0046(9) 0.0020(9) -0.0030(6)
Mo23 0.0271(10) 0.0575(10) 0.0341(10) -0.0160(9) -0.0016(8) 0.0053(8)
Mo24 0.0216(10) 0.0503(10) 0.0438(12) -0.0019(8) 0.0002(8) 0.0011(7)

loop_
_atom_type_symbol
_atom_type_description
_atom_type_scat_dispersion_real
_atom_type_scat_dispersion_imag
_atom_type_scat_source
O O 0.0106 0.0060 'International Tables Vol C Tables 4.2.6.8 and 6.1.1.4'
Ge Ge 0.1547 1.8001 'International Tables Vol C Tables 4.2.6.8 and 6.1.1.4'
Mo Mo -1.6832 0.6857 'International Tables Vol C Tables 4.2.6.8 and 6.1.1.4'
N N 0.0061 0.0033 'International Tables Vol C Tables 4.2.6.8 and 6.1.1.4'
C C 0.0033 0.0016 'International Tables Vol C Tables 4.2.6.8 and 6.1.1.4'
H H 0.0000 0.0000 'International Tables Vol C Tables 4.2.6.8 and 6.1.1.4'

loop_
_geom_angle_atom_site_label_1
_geom_angle_atom_site_label_2
_geom_angle_atom_site_label_3
_geom_angle
Mo2 O1 Mo7 121.2(7)
Ge2 O2 Mo7 121.7(6)
Ge2 O2 Mo11 122.9(7)
Mo7 O2 Mo11 94.9(5)
Ge2 O2 Mo2 118.7(6)
Mo7 O2 Mo2 93.2(5)
Mo11 O2 Mo2 98.9(5)
Mo5 O3 Mo16 146.6(7)
Ge2 O4 Mo5 122.9(6)
Ge2 O4 Mo6 120.9(7)
Mo5 O4 Mo6 95.5(5)
Ge2 O4 Mo4 124.0(6)
Mo5 O4 Mo4 93.8(5)
Mo6 O4 Mo4 91.9(4)
Mo5 O5 Mo7 155.5(8)
Mo2 O6 Mo4 157.2(7)
Mo4 O7 Mo6 116.8(6)
Mo5 O8 Mo4 119.3(7)
Ge2 O9 Mo16 121.3(6)
Ge2 O9 Mo18 124.0(6)
Mo16 O9 Mo18 93.9(4)
Ge2 O9 Mo13 124.1(6)
Mo16 O9 Mo13 93.4(4)
Mo18 O9 Mo13 91.6(4)
Mo11 O11 Mo19 148.0(7)
Mo13 O13 Mo12 147.5(8)
Mo13 O14 Mo11 158.1(7)
Mo7 O15 Mo11 120.3(6)
Mo9 O16 Mo1 144.9(8)
Mo22 O17 Mo17 145.1(9)
Mo23 O18 Mo3 116.8(6)
Mo18 O20 Mo13 117.4(6)
Mo6 O22 Mo18 157.4(7)
Mo6 O23 Mo8 146.9(6)
Mo12 O24 Mo8 118.8(7)
Mo8 O25 Mo19 122.1(6)
Mo12 O26 Mo19 120.2(6)
Mo2 O27 Mo19 147.1(7)
Ge2 O28 Mo12 122.0(6)
Ge2 O28 Mo8 123.2(5)
Mo12 O28 Mo8 93.3(4)
Ge2 O28 Mo19 123.1(6)
Mo12 O28 Mo19 93.8(4)
Mo8 O28 Mo19 93.3(4)
Mo6 O29 Mo5 120.1(6)
Mo11 O31 Mo2 110.8(5)
Mo18 O34 Mo16 119.5(6)
Mo3 O37 Mo17 125.8(9)
Mo21 O41 Mo20 128.8(8)
Mo21 O43 Mo23 144.4(8)
Mo10 O45 Mo1 143.3(9)
Mo9 O47 Mo22 124.3(9)
Mo18 O49 Mo12 147.1(8)
Mo16 O50 Mo13 121.3(6)
Mo22 O52 Mo15 148.4(8)
Mo9 O53 Mo24 161.0(8)
Mo24 O54 Mo14 110.1(6)
Mo20 O55 Mo14 146.4(11)
Mo16 O58 Mo7 154.6(7)
Mo21 O59 Mo1 125.0(9)
Mo3 O60 Mo10 158.5(8)
Mo10 O61 Mo22 122.8(9)
Mo10 O62 Mo9 119.5(7)
Mo24 O64 Mo15 127.3(10)
Ge1 O65 Mo1 121.0(8)
Ge1 O65 Mo20 121.4(8)
Mo1 O65 Mo20 95.9(6)
Ge1 O65 Mo21 121.0(10)
Mo1 O65 Mo21 95.8(5)
Mo20 O65 Mo21 95.4(5)
Mo3 O66 Mo21 145.0(9)
Mo14 O67 Mo23 158.5(11)
Mo15 O68 Mo14 125.4(9)
Ge1 O70 Mo24 123.8(9)
Ge1 O70 Mo14 119.8(8)
Mo24 O70 Mo14 99.3(6)
Ge1 O70 Mo15 119.1(7)
Mo24 O70 Mo15 94.6(6)
Mo14 O70 Mo15 93.7(6)
Mo8 O71 Mo4 150.3(7)
Mo17 O75 Mo15 147.6(10)
Mo17 O76 Mo23 126.0(9)
Mo24 O77 Mo20 144.4(9)
Ge1 O78 Mo9 125.2(8)
Ge1 O78 Mo10 123.3(7)
Mo9 O78 Mo10 91.8(6)
Ge1 O78 Mo22 118.6(9)
Mo9 O78 Mo22 95.4(5)
Mo10 O78 Mo22 94.7(5)
Mo1 O79 Mo20 127.3(11)
Ge1 O734 Mo3 121.9(9)
Ge1 O734 Mo17 123.2(8)
Mo3 O734 Mo17 97.7(5)
Ge1 O734 Mo23 122.2(7)
Mo3 O734 Mo23 89.9(5)
Mo17 O734 Mo23 93.9(6)
C3' N1 C2' 104(3)
C3' N1 C3 31(3)
C2' N1 C3 114(4)
C3' N1 C19 106(3)
C2' N1 C19 108(3)
C3 N1 C19 125(4)
C3' N1 C2 121(4)
C2' N1 C2 27(3)
C3 N1 C2 117(4)
C19 N1 C2 117(4)
C3' N1 C1 124(3)
C2' N1 C1 111(3)
C3 N1 C1 93(4)
C19 N1 C1 103(3)
C2 N1 C1 84(4)
C3' N1 C1' 94(4)
C2' N1 C1' 109(4)
C3 N1 C1' 63(4)
C19 N1 C1' 131(4)
C2 N1 C1' 87(4)
C1 N1 C1' 33(3)
C6' N2 C13' 121(3)
C6' N2 C4 109(2)
C13' N2 C4 102(2)
C6' N2 C5 102(3)
C13' N2 C5 107(2)
C4 N2 C5 116(3)
C6' N2 C6 25(2)
C13' N2 C6 100(3)
C4 N2 C6 104(2)
C5 N2 C6 124(3)
C10 N3 C9 110.4(19)
C10 N3 C18 111.6(18)
C9 N3 C18 109.3(17)
C10 N3 C17 110(2)
C9 N3 C17 107(2)
C18 N3 C17 108.4(17)
C11 N4 C16 110(2)
C11 N4 C20 107(2)
C16 N4 C20 112.8(19)
C11 N4 C12 110(2)
C16 N4 C12 111.5(19)
C20 N4 C12 104.9(18)
C7 N5 C15 113(2)
C7 N5 C14 119(3)
C15 N5 C14 108(2)
C7 N5 C14' 95(3)
C15 N5 C14' 109(2)
C14 N5 C14' 28(2)
C7 N5 C8 109.3(18)
C15 N5 C8 107(2)
C14 N5 C8 99(3)
C14' N5 C8 123(3)
C24 N6 C23 110(2)
C24 N6 C22 107(2)
C23 N6 C22 111.3(18)
C24 N6 C21' 127(3)
C23 N6 C21' 101(3)
C22 N6 C21' 100(2)
C24 N6 C21 103(3)
C23 N6 C21 110(3)
C22 N6 C21 116(3)
C21' N6 C21 25(2)
O734 Ge1 O70 111.9(8)
O734 Ge1 O78 109.1(7)
O70 Ge1 O78 109.5(7)
O734 Ge1 O65 111.6(8)
O70 Ge1 O65 106.4(7)
O78 Ge1 O65 108.2(8)
O28 Ge2 O9 109.5(6)
O28 Ge2 O4 110.4(5)
O9 Ge2 O4 109.7(5)
O28 Ge2 O2 107.7(6)
O9 Ge2 O2 109.0(6)
O4 Ge2 O2 110.5(7)
O56 Mo1 O79 98.6(8)
O56 Mo1 O16 101.8(7)
O79 Mo1 O16 89.9(7)
O56 Mo1 O45 105.6(8)
O79 Mo1 O45 155.5(8)
O16 Mo1 O45 88.0(6)
O56 Mo1 O59 99.6(7)
O79 Mo1 O59 89.0(7)
O16 Mo1 O59 158.6(7)
O45 Mo1 O59 84.2(7)
O56 Mo1 O65 163.1(6)
O79 Mo1 O65 68.9(7)
O16 Mo1 O65 89.9(7)
O45 Mo1 O65 86.8(7)
O59 Mo1 O65 69.8(6)
O39 Mo2 O6 103.2(6)
O39 Mo2 O27 101.9(6)
O6 Mo2 O27 94.4(5)
O39 Mo2 O1 100.4(6)
O6 Mo2 O1 93.5(5)
O27 Mo2 O1 153.9(6)
O39 Mo2 O31 93.6(6)
O6 Mo2 O31 163.1(5)
O27 Mo2 O31 82.8(5)
O1 Mo2 O31 82.5(5)
O39 Mo2 O2 166.2(6)
O6 Mo2 O2 89.0(5)
O27 Mo2 O2 83.3(5)
O1 Mo2 O2 72.0(5)
O31 Mo2 O2 74.2(5)
O19 Mo3 O66 103.2(8)
O19 Mo3 O60 100.1(7)
O66 Mo3 O60 94.4(7)
O19 Mo3 O37 100.4(8)
O66 Mo3 O37 154.7(7)
O60 Mo3 O37 90.1(7)
O19 Mo3 O18 98.3(7)
O66 Mo3 O18 83.9(6)
O60 Mo3 O18 161.4(5)
O37 Mo3 O18 83.9(6)
O19 Mo3 O734 167.3(7)
O66 Mo3 O734 87.2(7)
O60 Mo3 O734 86.0(6)
O37 Mo3 O734 68.2(6)
O18 Mo3 O734 75.4(5)
O30 Mo4 O7 102.1(5)
O30 Mo4 O6 98.5(6)
O7 Mo4 O6 159.4(5)
O30 Mo4 O8 100.6(6)
O7 Mo4 O8 85.6(5)
O6 Mo4 O8 91.2(5)
O30 Mo4 O71 104.3(6)
O7 Mo4 O71 84.5(5)
O6 Mo4 O71 89.9(5)
O8 Mo4 O71 154.6(5)
O30 Mo4 O4 173.0(5)
O7 Mo4 O4 75.5(5)
O6 Mo4 O4 84.2(5)
O8 Mo4 O4 72.8(5)
O71 Mo4 O4 82.1(5)
O57 Mo5 O5 105.0(7)
O57 Mo5 O3 101.8(6)
O5 Mo5 O3 87.9(6)
O57 Mo5 O8 97.7(7)
O5 Mo5 O8 90.8(5)
O3 Mo5 O8 160.1(5)
O57 Mo5 O29 99.2(7)
O5 Mo5 O29 155.7(5)
O3 Mo5 O29 85.1(5)
O8 Mo5 O29 88.0(5)
O57 Mo5 O4 167.9(6)
O5 Mo5 O4 84.3(5)
O3 Mo5 O4 85.9(5)
O8 Mo5 O4 74.2(5)
O29 Mo5 O4 72.0(5)
O10 Mo6 O23 104.4(6)
O10 Mo6 O22 103.2(7)
O23 Mo6 O22 91.4(5)
O10 Mo6 O29 98.3(6)
O23 Mo6 O29 156.0(5)
O22 Mo6 O29 90.8(5)
O10 Mo6 O7 95.7(6)
O23 Mo6 O7 86.1(5)
O22 Mo6 O7 161.0(5)
O29 Mo6 O7 84.0(5)
O10 Mo6 O4 167.2(7)
O23 Mo6 O4 83.9(5)
O22 Mo6 O4 86.0(5)
O29 Mo6 O4 72.4(5)
O7 Mo6 O4 75.0(5)
O32 Mo7 O1 102.1(6)
O32 Mo7 O15 100.5(6)
O1 Mo7 O15 91.5(5)
O32 Mo7 O5 101.4(6)
O1 Mo7 O5 89.2(5)
O15 Mo7 O5 157.4(5)
O32 Mo7 O58 100.5(6)
O1 Mo7 O58 157.0(5)
O15 Mo7 O58 89.0(5)
O5 Mo7 O58 81.8(5)
O32 Mo7 O2 171.4(6)
O1 Mo7 O2 73.4(5)
O15 Mo7 O2 72.6(5)
O5 Mo7 O2 85.9(5)
O58 Mo7 O2 84.8(5)
O38 Mo8 O71 101.5(6)
O38 Mo8 O25 102.7(6)
O71 Mo8 O25 93.6(6)
O38 Mo8 O24 98.6(6)
O71 Mo8 O24 158.3(5)
O25 Mo8 O24 90.0(6)
O38 Mo8 O23 100.3(6)
O71 Mo8 O23 83.2(5)
O25 Mo8 O23 156.9(5)
O24 Mo8 O23 85.1(5)
O38 Mo8 O28 170.9(6)
O71 Mo8 O28 86.9(5)
O25 Mo8 O28 73.1(4)
O24 Mo8 O28 73.6(5)
O23 Mo8 O28 83.9(4)
O35 Mo9 O53 101.0(7)
O35 Mo9 O16 104.7(8)
O53 Mo9 O16 89.0(7)
O35 Mo9 O47 99.5(8)
O53 Mo9 O47 95.0(8)
O16 Mo9 O47 154.2(7)
O35 Mo9 O62 100.1(7)
O53 Mo9 O62 158.9(6)
O16 Mo9 O62 86.0(6)
O47 Mo9 O62 81.2(7)
O35 Mo9 O78 168.9(6)
O53 Mo9 O78 85.9(6)
O16 Mo9 O78 84.0(6)
O47 Mo9 O78 71.0(7)
O62 Mo9 O78 73.2(6)
O46 Mo10 O62 102.1(7)
O46 Mo10 O45 105.8(8)
O62 Mo10 O45 91.3(7)
O46 Mo10 O61 99.7(9)
O62 Mo10 O61 85.1(7)
O45 Mo10 O61 154.4(8)
O46 Mo10 O60 98.4(7)
O62 Mo10 O60 159.4(6)
O45 Mo10 O60 85.5(7)
O61 Mo10 O60 89.1(8)
O46 Mo10 O78 171.1(7)
O62 Mo10 O78 74.2(6)
O45 Mo10 O78 82.5(7)
O61 Mo10 O78 72.1(7)
O60 Mo10 O78 85.2(5)
O33 Mo11 O11 102.1(6)
O33 Mo11 O14 102.3(7)
O11 Mo11 O14 92.7(5)
O33 Mo11 O15 101.3(6)
O11 Mo11 O15 153.9(5)
O14 Mo11 O15 93.5(5)
O33 Mo11 O31 96.0(6)
O11 Mo11 O31 82.9(5)
O14 Mo11 O31 161.7(5)
O15 Mo11 O31 83.4(5)
O33 Mo11 O2 169.5(7)
O11 Mo11 O2 82.9(5)
O14 Mo11 O2 86.5(5)
O15 Mo11 O2 72.2(5)
O31 Mo11 O2 75.4(5)
O12 Mo12 O26 99.2(7)
O12 Mo12 O24 98.9(6)
O26 Mo12 O24 89.8(5)
O12 Mo12 O49 102.2(7)
O26 Mo12 O49 158.6(6)
O24 Mo12 O49 87.8(5)
O12 Mo12 O13 100.8(7)
O26 Mo12 O13 90.5(5)
O24 Mo12 O13 160.0(6)
O49 Mo12 O13 84.7(5)
O12 Mo12 O28 170.0(6)
O26 Mo12 O28 73.9(5)
O24 Mo12 O28 74.1(5)
O49 Mo12 O28 85.0(5)
O13 Mo12 O28 86.8(5)
O21 Mo13 O14 102.8(6)
O21 Mo13 O13 103.5(7)
O14 Mo13 O13 90.6(6)
O21 Mo13 O50 101.5(6)
O14 Mo13 O50 91.6(5)
O13 Mo13 O50 153.7(6)
O21 Mo13 O20 98.0(6)
O14 Mo13 O20 159.2(5)
O13 Mo13 O20 83.7(6)
O50 Mo13 O20 84.9(5)
O21 Mo13 O9 169.9(5)
O14 Mo13 O9 85.2(5)
O13 Mo13 O9 82.2(5)
O50 Mo13 O9 71.9(4)
O20 Mo13 O9 74.2(5)
O63 Mo14 O67 102.2(7)
O63 Mo14 O55 101.3(8)
O67 Mo14 O55 98.6(8)
O63 Mo14 O68 102.1(7)
O67 Mo14 O68 90.4(8)
O55 Mo14 O68 152.5(7)
O63 Mo14 O54 94.7(6)
O67 Mo14 O54 162.9(6)
O55 Mo14 O54 80.4(6)
O68 Mo14 O54 83.5(6)
O63 Mo14 O70 167.4(6)
O67 Mo14 O70 88.3(6)
O55 Mo14 O70 83.8(7)
O68 Mo14 O70 70.5(6)
O54 Mo14 O70 74.6(5)
O80 Mo15 O68 99.2(10)
O80 Mo15 O64 98.5(8)
O68 Mo15 O64 92.1(6)
O80 Mo15 O52 102.9(10)
O68 Mo15 O52 157.6(8)
O64 Mo15 O52 88.1(6)
O80 Mo15 O75 102.5(8)
O68 Mo15 O75 86.8(6)
O64 Mo15 O75 158.9(8)
O52 Mo15 O75 85.1(6)
O80 Mo15 O70 162.2(8)
O68 Mo15 O70 70.4(7)
O64 Mo15 O70 68.3(6)
O52 Mo15 O70 89.0(7)
O75 Mo15 O70 91.6(6)
O40 Mo16 O58 104.9(7)
O40 Mo16 O50 99.2(6)
O58 Mo16 O50 90.9(6)
O40 Mo16 O3 100.5(6)
O58 Mo16 O3 87.1(6)
O50 Mo16 O3 160.0(5)
O40 Mo16 O34 97.4(7)
O58 Mo16 O34 157.3(5)
O50 Mo16 O34 89.9(5)
O3 Mo16 O34 84.5(6)
O40 Mo16 O9 167.5(7)
O58 Mo16 O9 85.6(5)
O50 Mo16 O9 73.4(4)
O3 Mo16 O9 86.6(4)
O34 Mo16 O9 72.8(5)
O73 Mo17 O75 101.3(8)
O73 Mo17 O76 100.2(8)
O75 Mo17 O76 90.1(7)
O73 Mo17 O17 101.8(8)
O75 Mo17 O17 89.0(7)
O76 Mo17 O17 157.7(8)
O73 Mo17 O37 100.7(8)
O75 Mo17 O37 157.7(8)
O76 Mo17 O37 89.4(6)
O17 Mo17 O37 83.2(7)
O73 Mo17 O734 165.3(7)
O75 Mo17 O734 90.8(7)
O76 Mo17 O734 71.2(7)
O17 Mo17 O734 86.5(7)
O37 Mo17 O734 68.0(6)
O48 Mo18 O20 101.4(6)
O48 Mo18 O49 103.2(7)
O20 Mo18 O49 87.1(5)
O48 Mo18 O34 102.2(6)
O20 Mo18 O34 88.9(6)
O49 Mo18 O34 154.6(6)
O48 Mo18 O22 98.8(6)
O20 Mo18 O22 159.8(5)
O49 Mo18 O22 87.4(5)
O34 Mo18 O22 87.7(5)
O48 Mo18 O9 175.0(6)
O20 Mo18 O9 76.4(5)
O49 Mo18 O9 81.2(5)
O34 Mo18 O9 73.4(4)
O22 Mo18 O9 83.6(5)
O72 Mo19 O11 103.1(6)
O72 Mo19 O27 104.7(6)
O11 Mo19 O27 87.6(5)
O72 Mo19 O25 98.9(6)
O11 Mo19 O25 157.9(5)
O27 Mo19 O25 88.2(5)
O72 Mo19 O26 97.5(6)
O11 Mo19 O26 90.3(5)
O27 Mo19 O26 157.6(5)
O25 Mo19 O26 85.4(5)
O72 Mo19 O28 166.0(6)
O11 Mo19 O28 86.7(5)
O27 Mo19 O28 85.5(5)
O25 Mo19 O28 71.4(4)
O26 Mo19 O28 72.1(4)
O44 Mo20 O55 105.0(10)
O44 Mo20 O77 104.2(8)
O55 Mo20 O77 87.7(7)
O44 Mo20 O79 97.6(9)
O55 Mo20 O79 157.1(9)
O77 Mo20 O79 90.5(7)
O44 Mo20 O41 98.6(8)
O55 Mo20 O41 85.9(7)
O77 Mo20 O41 157.2(8)
O79 Mo20 O41 87.0(7)
O44 Mo20 O65 159.4(8)
O55 Mo20 O65 89.4(8)
O77 Mo20 O65 90.8(7)
O79 Mo20 O65 67.8(7)
O41 Mo20 O65 67.3(6)
O42 Mo21 O41 103.0(7)
O42 Mo21 O43 101.9(9)
O41 Mo21 O43 88.6(8)
O42 Mo21 O59 99.6(9)
O41 Mo21 O59 92.3(8)
O43 Mo21 O59 157.7(8)
O42 Mo21 O66 100.4(8)
O41 Mo21 O66 156.5(7)
O43 Mo21 O66 85.3(6)
O59 Mo21 O66 85.2(7)
O42 Mo21 O65 165.0(8)
O41 Mo21 O65 68.5(6)
O43 Mo21 O65 90.5(7)
O59 Mo21 O65 69.3(7)
O66 Mo21 O65 88.9(7)
O51 Mo22 O52 104.6(7)
O51 Mo22 O17 102.2(7)
O52 Mo22 O17 88.7(7)
O51 Mo22 O47 97.2(7)
O52 Mo22 O47 91.6(7)
O17 Mo22 O47 159.9(7)
O51 Mo22 O61 96.0(7)
O52 Mo22 O61 159.4(7)
O17 Mo22 O61 86.9(9)
O47 Mo22 O61 85.8(8)
O51 Mo22 O78 160.8(7)
O52 Mo22 O78 89.8(6)
O17 Mo22 O78 90.6(7)
O47 Mo22 O78 69.3(6)
O61 Mo22 O78 70.2(6)
O69 Mo23 O18 99.8(6)
O69 Mo23 O43 103.7(7)
O18 Mo23 O43 88.3(6)
O69 Mo23 O67 101.6(7)
O18 Mo23 O67 158.3(6)
O43 Mo23 O67 89.8(8)
O69 Mo23 O76 101.1(7)
O18 Mo23 O76 86.4(6)
O43 Mo23 O76 155.1(7)
O67 Mo23 O76 86.2(8)
O69 Mo23 O734 169.1(6)
O18 Mo23 O734 76.2(5)
O43 Mo23 O734 86.4(6)
O67 Mo23 O734 82.2(6)
O76 Mo23 O734 68.7(6)
O36 Mo24 O77 102.5(7)
O36 Mo24 O53 103.7(7)
O77 Mo24 O53 93.2(7)
O36 Mo24 O64 100.6(7)
O77 Mo24 O64 153.2(7)
O53 Mo24 O64 94.3(7)
O36 Mo24 O54 94.3(7)
O77 Mo24 O54 82.1(6)
O53 Mo24 O54 161.9(5)
O64 Mo24 O54 82.8(6)
O36 Mo24 O70 166.2(7)
O77 Mo24 O70 85.0(6)
O53 Mo24 O70 87.2(6)
O64 Mo24 O70 69.7(7)
O54 Mo24 O70 75.0(5)

loop_
_geom_bond_atom_site_label_1
_geom_bond_atom_site_label_2
_geom_bond_distance
O1 Mo2 1.907(12)
O1 Mo7 1.922(13)
O2 Ge2 1.755(14)
O2 Mo7 2.261(12)
O2 Mo11 2.276(13)
O2 Mo2 2.329(13)
O3 Mo5 1.917(11)
O3 Mo16 1.950(11)
O4 Ge2 1.739(13)
O4 Mo5 2.270(12)
O4 Mo6 2.292(13)
O4 Mo4 2.316(12)
O5 Mo5 1.858(13)
O5 Mo7 1.945(13)
O6 Mo2 1.870(11)
O6 Mo4 1.925(11)
O7 Mo4 1.914(12)
O7 Mo6 1.974(12)
O8 Mo5 1.931(13)
O8 Mo4 1.949(12)
O9 Ge2 1.728(11)
O9 Mo16 2.291(10)
O9 Mo18 2.302(12)
O9 Mo13 2.304(11)
O10 Mo6 1.681(13)
O11 Mo11 1.894(12)
O11 Mo19 1.902(11)
O12 Mo12 1.695(13)
O13 Mo13 1.903(11)
O13 Mo12 1.937(12)
O14 Mo13 1.879(13)
O14 Mo11 1.899(12)
O15 Mo7 1.924(12)
O15 Mo11 1.929(12)
O16 Mo9 1.878(13)
O16 Mo1 1.915(13)
O17 Mo22 1.890(19)
O17 Mo17 1.918(18)
O18 Mo23 1.864(12)
O18 Mo3 2.012(12)
O19 Mo3 1.691(16)
O20 Mo18 1.873(12)
O20 Mo13 1.991(13)
O21 Mo13 1.697(12)
O22 Mo6 1.864(12)
O22 Mo18 1.975(12)
O23 Mo6 1.863(10)
O23 Mo8 2.001(10)
O24 Mo12 1.930(12)
O24 Mo8 1.959(14)
O25 Mo8 1.865(12)
O25 Mo19 1.964(11)
O26 Mo12 1.888(12)
O26 Mo19 1.990(13)
O27 Mo2 1.879(12)
O27 Mo19 1.936(13)
O28 Ge2 1.726(11)
O28 Mo12 2.301(11)
O28 Mo8 2.301(11)
O28 Mo19 2.304(11)
O29 Mo6 1.922(12)
O29 Mo5 1.977(13)
O30 Mo4 1.714(13)
O31 Mo11 2.124(13)
O31 Mo2 2.128(11)
O32 Mo7 1.682(13)
O33 Mo11 1.695(13)
O34 Mo18 1.919(12)
O34 Mo16 1.968(13)
O35 Mo9 1.659(13)
O36 Mo24 1.685(14)
O37 Mo3 1.938(15)
O37 Mo17 1.952(16)
O38 Mo8 1.687(12)
O39 Mo2 1.704(13)
O40 Mo16 1.686(12)
O41 Mo21 1.864(16)
O41 Mo20 1.958(14)
O42 Mo21 1.637(13)
O43 Mo21 1.886(15)
O43 Mo23 1.891(16)
O44 Mo20 1.673(14)
O45 Mo10 1.860(13)
O45 Mo1 1.932(15)
O46 Mo10 1.695(14)
O47 Mo9 1.913(15)
O47 Mo22 1.946(17)
O48 Mo18 1.694(14)
O49 Mo18 1.889(11)
O49 Mo12 1.932(12)
O50 Mo16 1.880(13)
O50 Mo13 1.958(11)
O51 Mo22 1.651(12)
O52 Mo22 1.873(15)
O52 Mo15 1.917(14)
O53 Mo9 1.870(14)
O53 Mo24 1.886(14)
O54 Mo24 2.136(13)
O54 Mo14 2.144(13)
O55 Mo20 1.862(14)
O55 Mo14 1.890(17)
O56 Mo1 1.655(15)
O57 Mo5 1.712(15)
O58 Mo16 1.869(12)
O58 Mo7 1.956(12)
O59 Mo21 1.910(15)
O59 Mo1 1.952(16)
O60 Mo3 1.869(13)
O60 Mo10 1.963(13)
O61 Mo10 1.898(15)
O61 Mo22 1.998(18)
O62 Mo10 1.855(14)
O62 Mo9 1.966(14)
O63 Mo14 1.683(14)
O64 Mo24 1.901(16)
O64 Mo15 1.910(16)
O65 Ge1 1.736(13)
O65 Mo1 2.284(18)
O65 Mo20 2.328(16)
O65 Mo21 2.334(16)
O66 Mo3 1.859(14)
O66 Mo21 1.963(13)
O67 Mo14 1.849(15)
O67 Mo23 1.944(15)
O68 Mo15 1.884(14)
O68 Mo14 1.942(17)
O69 Mo23 1.682(12)
O70 Ge1 1.720(16)
O70 Mo24 2.295(16)
O70 Mo14 2.309(16)
O70 Mo15 2.350(15)
O71 Mo8 1.853(14)
O71 Mo4 1.959(13)
O72 Mo19 1.676(12)
O73 Mo17 1.662(14)
O75 Mo17 1.851(13)
O75 Mo15 1.933(13)
O76 Mo17 1.892(14)
O76 Mo23 1.944(16)
O77 Mo24 1.866(15)
O77 Mo20 1.901(14)
O78 Ge1 1.735(15)
O78 Mo9 2.279(16)
O78 Mo10 2.317(16)
O78 Mo22 2.332(15)
O79 Mo1 1.908(17)
O79 Mo20 1.913(17)
O80 Mo15 1.671(16)
O734 Ge1 1.718(16)
O734 Mo3 2.299(16)
O734 Mo17 2.300(16)
O734 Mo23 2.376(15)
N1 C3' 1.36(5)
N1 C2' 1.48(5)
N1 C3 1.48(7)
N1 C19 1.51(3)
N1 C2 1.54(8)
N1 C1 1.62(5)
N1 C1' 1.64(9)
N2 C6' 1.52(5)
N2 C13' 1.53(5)
N2 C4 1.57(3)
N2 C5 1.62(4)
N2 C6 1.62(6)
N3 C10 1.49(3)
N3 C9 1.50(3)
N3 C18 1.52(3)
N3 C17 1.61(3)
N4 C11 1.47(3)
N4 C16 1.48(3)
N4 C20 1.50(3)
N4 C12 1.65(3)
N5 C7 1.49(3)
N5 C15 1.54(3)
N5 C14 1.55(5)
N5 C14' 1.57(4)
N5 C8 1.60(4)
N6 C24 1.49(3)
N6 C23 1.50(3)
N6 C22 1.50(3)
N6 C21' 1.62(5)
N6 C21 1.66(6)
